data_1550445
loop_
_publ_author_name
'Babor, Martin'
'Nievergelt, Philipp P.'
'\<Cejka, Jan'
'Zvon\'i\<cek, V\'it'
'Spingler, Bernhard'

_publ_section_title
;
 Microbatch under-oil salt screening of organic cations: single-crystal
 growth of active pharmaceutical ingredients
;
_journal_issue 1
_journal_name_full IUCrJ
_journal_page_first 145
_journal_page_last 151
_journal_paper_doi 10.1107/S2052252518017876
_journal_volume 6
_journal_year 2019
_chemical_absolute_configuration ad
_chemical_formula_moiety '2(C7 H15 N2 O), B F4, Cl'
_chemical_formula_sum 'C14 H30 B Cl F4 N4 O2'
_chemical_formula_weight 408.67
_space_group_IT_number 19
_symmetry_cell_setting orthorhombic
_symmetry_space_group_name_Hall 'P 2ac 2ab'
_symmetry_space_group_name_H-M 'P 21 21 21'
_atom_sites_solution_hydrogens difmap
_atom_sites_solution_primary other
_cell_angle_alpha 90
_cell_angle_beta 90
_cell_angle_gamma 90
_cell_formula_units_Z 4
_cell_length_a 9.40060(10)
_cell_length_b 13.2619(2)
_cell_length_c 16.6581(2)
_cell_measurement_reflns_used 13634
_cell_measurement_temperature 160
_cell_measurement_theta_max 79
_cell_measurement_theta_min 4
_cell_volume 2076.76(5)
_computing_cell_refinement 'CrysAlisPro, (Agilent, 2011)'
_computing_data_collection 'SuperNova, (Oxford Diffraction, 2010)'
_computing_data_reduction 'CrysAlisPro, (Agilent, 2011)'
_computing_molecular_graphics 'CAMERON (Watkin et al., 1996)'
_computing_publication_material 'CRYSTALS (Betteridge et al., 2003)'
_computing_structure_refinement 'CRYSTALS (Betteridge et al., 2003)'
_computing_structure_solution 'Superflip (Palatinus & Chapuis, 2007)'
_diffrn_ambient_temperature 160
_diffrn_measured_fraction_theta_full 0.983
_diffrn_measured_fraction_theta_max 0.983
_diffrn_measurement_device Area
_diffrn_measurement_device_type 'Oxford Diffraction SuperNova'
_diffrn_measurement_method \w
_diffrn_radiation_monochromator graphite
_diffrn_radiation_type 'Cu K\a'
_diffrn_radiation_wavelength 1.54184
_diffrn_reflns_av_R_equivalents 0.037
_diffrn_reflns_limit_h_max 10
_diffrn_reflns_limit_h_min -11
_diffrn_reflns_limit_k_max 16
_diffrn_reflns_limit_k_min -16
_diffrn_reflns_limit_l_max 20
_diffrn_reflns_limit_l_min -20
_diffrn_reflns_number 22105
_diffrn_reflns_theta_full 74.484
_diffrn_reflns_theta_max 74.484
_diffrn_reflns_theta_min 4.261
_diffrn_standards_number 0
_exptl_absorpt_coefficient_mu 2.090
_exptl_absorpt_correction_T_max 0.90
_exptl_absorpt_correction_T_min 0.75
_exptl_absorpt_correction_type multi-scan
_exptl_absorpt_process_details 'CrysAlisPro, (Agilent, 2011)'
_exptl_crystal_colour colorless
_exptl_crystal_density_diffrn 1.307
_exptl_crystal_density_method 'not measured'
_exptl_crystal_description block
_exptl_crystal_F_000 864.000
_exptl_crystal_size_max 0.128
_exptl_crystal_size_mid 0.073
_exptl_crystal_size_min 0.049
_refine_diff_density_max 0.34
_refine_diff_density_min -0.19
_refine_ls_abs_structure_details 'Flack (1983), 1797 Friedel-pairs'
_refine_ls_abs_structure_Flack 0.015(13)
_refine_ls_extinction_method None
_refine_ls_goodness_of_fit_ref 0.9960
_refine_ls_hydrogen_treatment constr
_refine_ls_matrix_type full
_refine_ls_number_parameters 264
_refine_ls_number_reflns 4175
_refine_ls_number_restraints 19
_refine_ls_R_factor_all 0.0349
_refine_ls_R_factor_gt 0.0329
_refine_ls_shift/su_max 0.0003280
_refine_ls_shift/su_mean 0.0000404
_refine_ls_structure_factor_coef Fsqd
_refine_ls_weighting_details
;
 Method= Modified Sheldrick 
 w=1/[\s^2^(F^2^) + ( 0.06P)^2^ + 0.47P] 
 ,where P=(max(Fo^2^,0) + 2Fc^2^)/3 
;
_refine_ls_weighting_scheme calc
_refine_ls_wR_factor_all 0.0903
_refine_ls_wR_factor_gt 0.0888
_refine_ls_wR_factor_ref 0.0903
_reflns_limit_h_max 11
_reflns_limit_h_min -10
_reflns_limit_k_max 16
_reflns_limit_k_min 0
_reflns_limit_l_max 20
_reflns_limit_l_min 0
_reflns_number_gt 3958
_reflns_number_total 4175
_reflns_threshold_expression I>2.0\s(I)
_oxford_diffrn_Wilson_B_factor 2.91
_oxford_diffrn_Wilson_scale 0.10
_oxford_refine_ls_r_factor_ref 0.0349
_oxford_refine_ls_scale 3.22(3)
_oxford_reflns_number_all 4175
_oxford_reflns_threshold_expression_ref I>-3.0\s(I)
_cod_data_source_file lt5016.cif
_cod_data_source_block Rcarnitinenitrile2tetrafluoroborate1chloride1
_cod_depositor_comments
;
The following automatic conversions were performed:

'_atom_sites_solution_primary' value 'Other' changed to 'other'
according to
/home/data/users/saulius/crontab/automatic-downloads/rss-feeds/IUCr/lib/dictionaries/cif_core.dic
dictionary named 'cif_core.dic' version 2.4.2 from 2011-04-26.

Automatic conversion script
Id: cif_fix_values 4973 2017-02-22 13:04:09Z antanas 
;
_cod_original_sg_symbol_Hall 'P 2ac 2ab '
_cod_original_sg_symbol_H-M 'P 21 21 21 '
_cod_database_code 1550445

loop_
_symmetry_equiv_pos_as_xyz
x,y,z
-x+1/2,-y,z+1/2
x+1/2,-y+1/2,-z
-x,y+1/2,-z+1/2

loop_
_atom_site_label
_atom_site_type_symbol
_atom_site_fract_x
_atom_site_fract_y
_atom_site_fract_z
_atom_site_U_iso_or_equiv
_atom_site_occupancy
_atom_site_adp_type
_atom_site_refinement_flags_posn
_atom_site_refinement_flags_adp
_atom_site_refinement_flags_occupancy
_atom_site_disorder_assembly
_atom_site_disorder_group
F1 F -0.06770(15) 0.67840(12) 0.47040(8) 0.0544 1.0000 Uani . . . . .
F2 F 0.0796(3) 0.75743(13) 0.38243(17) 0.0813 0.853(3) Uani . U P 1 2
F3 F -0.0505(2) 0.62500(17) 0.34243(10) 0.0647 0.853(3) Uani . U P 1 2
F4 F 0.1322(2) 0.60123(17) 0.42603(15) 0.0609 0.853(3) Uani . U P 1 2
N1 N 0.2576(2) 0.47251(18) 0.66214(12) 0.0550 1.0000 Uani . . . . .
C2 C 0.1678(2) 0.45723(15) 0.61760(11) 0.0369 1.0000 Uani . . . . .
C3 C 0.0521(2) 0.43916(14) 0.56122(10) 0.0328 1.0000 Uani . . . . .
C4 C 0.10122(19) 0.37465(13) 0.48955(10) 0.0262 1.0000 Uani . . . . .
O5 O 0.15963(15) 0.28203(10) 0.51708(8) 0.0350 1.0000 Uani . . . . .
C6 C -0.02928(18) 0.36130(13) 0.43668(9) 0.0259 1.0000 Uani . . . . .
N7 N -0.00343(14) 0.32273(11) 0.35235(8) 0.0242 1.0000 Uani . . . . .
C8 C 0.0882(2) 0.39228(15) 0.30472(11) 0.0340 1.0000 Uani . . . . .
C9 C 0.0626(3) 0.21973(14) 0.35305(12) 0.0422 1.0000 Uani . . . . .
C10 C -0.1463(2) 0.31701(19) 0.31252(12) 0.0416 1.0000 Uani . . . . .
N11 N 0.7337(2) 0.50357(16) 0.64934(12) 0.0511 1.0000 Uani . . . . .
C12 C 0.6470(2) 0.51886(15) 0.60329(11) 0.0376 1.0000 Uani . . . . .
C13 C 0.5363(2) 0.54103(14) 0.54405(11) 0.0332 1.0000 Uani . . . . .
C14 C 0.60284(19) 0.57765(12) 0.46486(10) 0.0252 1.0000 Uani . . . . .
O15 O 0.67869(14) 0.49861(10) 0.42738(8) 0.0333 1.0000 Uani . . . . .
C16 C 0.48206(18) 0.61990(13) 0.41427(10) 0.0243 1.0000 Uani . . . . .
N17 N 0.52589(15) 0.67854(11) 0.34012(8) 0.0249 1.0000 Uani . . . . .
C18 C 0.6206(2) 0.76546(15) 0.36065(12) 0.0362 1.0000 Uani . . . . .
C19 C 0.3921(2) 0.71857(19) 0.30362(13) 0.0432 1.0000 Uani . . . . .
C20 C 0.5990(2) 0.61400(16) 0.27927(11) 0.0365 1.0000 Uani . . . . .
Cl21 Cl 0.45198(5) 0.33936(3) 0.37601(3) 0.0355 1.0000 Uani . . . . .
B22 B 0.0246(2) 0.66776(16) 0.40679(12) 0.0324 1.0000 Uani D . . . .
H41 H 0.1742 0.4090 0.4611 0.0315 1.0000 Uiso R . . . .
H61 H -0.0728 0.4292 0.4330 0.0312 1.0000 Uiso R . . . .
H62 H -0.0952 0.3168 0.4658 0.0317 1.0000 Uiso R . . . .
H82 H 0.0911 0.3673 0.2491 0.0503 1.0000 Uiso R . . . .
H81 H 0.0435 0.4587 0.3062 0.0504 1.0000 Uiso R . . . .
H83 H 0.1846 0.3946 0.3270 0.0496 1.0000 Uiso R . . . .
H101 H -0.1346 0.2929 0.2564 0.0628 1.0000 Uiso R . . . .
H103 H -0.1911 0.3834 0.3103 0.0625 1.0000 Uiso R . . . .
H102 H -0.2073 0.2725 0.3423 0.0629 1.0000 Uiso R . . . .
H93 H 0.0708 0.1954 0.2973 0.0631 1.0000 Uiso R . . . .
H91 H 0.0038 0.1768 0.3810 0.0634 1.0000 Uiso R . . . .
H92 H 0.1570 0.2201 0.3786 0.0637 1.0000 Uiso R . . . .
H32 H -0.0251 0.4059 0.5898 0.0406 1.0000 Uiso R . . . .
H31 H 0.0210 0.5000 0.5394 0.0405 1.0000 Uiso R . . . .
H141 H 0.6714 0.6321 0.4776 0.0323 1.0000 Uiso R . . . .
H161 H 0.4194 0.5614 0.3965 0.0304 1.0000 Uiso R . . . .
H162 H 0.4253 0.6655 0.4495 0.0293 1.0000 Uiso R . . . .
H181 H 0.6337 0.8063 0.3143 0.0520 1.0000 Uiso R . . . .
H182 H 0.7147 0.7407 0.3749 0.0532 1.0000 Uiso R . . . .
H183 H 0.5851 0.8020 0.4046 0.0529 1.0000 Uiso R . . . .
H202 H 0.6117 0.6511 0.2291 0.0541 1.0000 Uiso R . . . .
H201 H 0.5423 0.5543 0.2682 0.0546 1.0000 Uiso R . . . .
H203 H 0.6905 0.5897 0.2983 0.0545 1.0000 Uiso R . . . .
H193 H 0.4184 0.7545 0.2548 0.0657 1.0000 Uiso R . . . .
H192 H 0.3260 0.6641 0.2927 0.0656 1.0000 Uiso R . . . .
H191 H 0.3471 0.7638 0.3413 0.0655 1.0000 Uiso R . . . .
H131 H 0.4761 0.4822 0.5324 0.0404 1.0000 Uiso R . . . .
H132 H 0.4796 0.5955 0.5694 0.0402 1.0000 Uiso R . . . .
H151 H 0.6130 0.4604 0.4099 0.0541 1.0000 Uiso R . . . .
H51 H 0.0943 0.2563 0.5466 0.0556 1.0000 Uiso R . . . .
F5 F 0.1456(10) 0.7275(8) 0.4392(7) 0.0542 0.147(3) Uani . U P 1 1
F6 F 0.069(2) 0.5855(10) 0.3898(10) 0.0841 0.147(3) Uani D U P 1 1
F7 F -0.0210(18) 0.7259(12) 0.3509(8) 0.0848 0.147(3) Uani . U P 1 1

loop_
_atom_site_aniso_label
_atom_site_aniso_U_11
_atom_site_aniso_U_22
_atom_site_aniso_U_33
_atom_site_aniso_U_23
_atom_site_aniso_U_13
_atom_site_aniso_U_12
F1 0.0428(7) 0.0784(9) 0.0419(6) -0.0156(6) 0.0102(5) -0.0138(7)
F2 0.1003(19) 0.0321(8) 0.111(2) 0.0077(10) 0.0503(18) -0.0077(10)
F3 0.0564(10) 0.0951(15) 0.0425(8) -0.0237(8) -0.0081(7) 0.0105(10)
F4 0.0402(10) 0.0664(12) 0.0761(13) 0.0189(10) -0.0053(8) 0.0114(8)
N1 0.0565(12) 0.0704(14) 0.0379(10) -0.0102(10) -0.0041(9) -0.0164(10)
C2 0.0461(11) 0.0384(10) 0.0261(8) -0.0029(8) 0.0042(8) -0.0072(8)
C3 0.0364(10) 0.0365(9) 0.0255(8) -0.0020(7) -0.0005(8) 0.0003(8)
C4 0.0255(8) 0.0293(8) 0.0237(7) 0.0008(6) 0.0010(6) 0.0011(7)
O5 0.0318(7) 0.0373(7) 0.0358(7) 0.0049(6) -0.0024(5) 0.0078(5)
C6 0.0237(9) 0.0296(8) 0.0243(7) -0.0013(6) 0.0017(6) 0.0009(6)
N7 0.0222(7) 0.0256(7) 0.0248(6) -0.0009(5) -0.0017(5) -0.0014(5)
C8 0.0356(10) 0.0393(10) 0.0272(8) 0.0024(7) 0.0040(7) -0.0070(8)
C9 0.0604(14) 0.0263(8) 0.0398(10) -0.0046(8) -0.0028(9) 0.0072(9)
C10 0.0250(9) 0.0663(14) 0.0336(9) -0.0050(9) -0.0064(7) -0.0063(9)
N11 0.0621(13) 0.0528(11) 0.0386(9) 0.0094(9) -0.0110(9) 0.0115(10)
C12 0.0503(12) 0.0331(9) 0.0293(9) 0.0065(7) -0.0004(8) 0.0029(8)
C13 0.0365(11) 0.0344(8) 0.0286(8) 0.0055(7) -0.0004(8) 0.0004(8)
C14 0.0249(8) 0.0236(7) 0.0269(8) 0.0019(6) -0.0014(7) 0.0006(6)
O15 0.0264(7) 0.0323(7) 0.0413(7) -0.0015(5) 0.0003(5) 0.0070(5)
C16 0.0204(8) 0.0271(7) 0.0254(7) 0.0030(6) 0.0021(6) 0.0007(6)
N17 0.0228(7) 0.0290(7) 0.0228(6) 0.0014(5) 0.0004(5) 0.0041(6)
C18 0.0432(11) 0.0322(9) 0.0331(9) 0.0037(7) 0.0023(8) -0.0076(8)
C19 0.0288(10) 0.0609(13) 0.0400(10) 0.0190(10) -0.0017(8) 0.0135(9)
C20 0.0418(11) 0.0429(10) 0.0247(8) -0.0048(8) 0.0028(7) 0.0078(9)
Cl21 0.0320(2) 0.0345(2) 0.0401(2) -0.00389(18) -0.00299(17) 0.00079(17)
B22 0.0340(11) 0.031(1) 0.0319(9) 0.0036(8) 0.0033(8) -0.0033(9)
F5 0.032(5) 0.060(5) 0.070(6) -0.006(5) 0.008(4) -0.013(4)
F6 0.111(8) 0.057(6) 0.084(7) -0.014(6) 0.013(7) 0.009(6)
F7 0.104(8) 0.086(7) 0.065(6) 0.048(5) 0.008(6) 0.013(6)

loop_
_atom_type_symbol
_atom_type_scat_dispersion_real
_atom_type_scat_dispersion_imag
_atom_type_scat_Cromer_Mann_a1
_atom_type_scat_Cromer_Mann_b1
_atom_type_scat_Cromer_Mann_a2
_atom_type_scat_Cromer_Mann_b2
_atom_type_scat_Cromer_Mann_a3
_atom_type_scat_Cromer_Mann_b3
_atom_type_scat_Cromer_Mann_a4
_atom_type_scat_Cromer_Mann_b4
_atom_type_scat_Cromer_Mann_c
_atom_type_scat_source
C 0.0181 0.0091 2.3100 20.8439 1.0200 10.2075 1.5886 0.5687 0.8650 51.6512 0.2156 'International Tables Vol C 4.2.6.8 and 6.1.1.4'
H 0.0000 0.0000 0.4930 10.5109 0.3229 26.1257 0.1402 3.1424 0.0408 57.7998 0.0030 'International Tables Vol C 4.2.6.8 and 6.1.1.4'
Cl 0.3639 0.7018 11.4604 0.0104 7.1964 1.1662 6.2556 18.5194 1.6455 47.7784 -9.5574 'International Tables Vol C 4.2.6.8 and 6.1.1.4'
N 0.0311 0.0180 12.2126 0.0057 3.1322 9.8933 2.0125 28.9975 1.1663 0.5826 -11.5290 'International Tables Vol C 4.2.6.8 and 6.1.1.4'
O 0.0492 0.0322 3.0485 13.2771 2.2868 5.7011 1.5463 0.3239 0.8670 32.9089 0.2508 'International Tables Vol C 4.2.6.8 and 6.1.1.4'
B 0.0090 0.0039 2.0545 23.2185 1.3326 1.0210 1.0979 60.3498 0.7068 0.1403 -0.1932 'International Tables Vol C 4.2.6.8 and 6.1.1.4'
F 0.0727 0.0534 3.5392 10.2825 2.6412 4.2944 1.5170 0.2615 1.0243 26.1476 0.2776 'International Tables Vol C 4.2.6.8 and 6.1.1.4'

loop_
_geom_angle_atom_site_label_1
_geom_angle_atom_site_label_2
_geom_angle_atom_site_label_3
_geom_angle
_geom_angle_publ_flag
N1 C2 C3 179.1(2) yes
C2 C3 C4 111.56(17) yes
C2 C3 H32 108.4 no
C4 C3 H32 110.5 no
C2 C3 H31 110.1 no
C4 C3 H31 105.9 no
H32 C3 H31 110.4 no
C3 C4 O5 110.22(14) yes
C3 C4 C6 105.78(14) yes
O5 C4 C6 113.45(14) yes
C3 C4 H41 109.7 no
O5 C4 H41 107.2 no
C6 C4 H41 110.5 no
C4 O5 H51 104.6 no
C4 C6 N7 116.55(14) yes
C4 C6 H61 105.2 no
N7 C6 H61 108.4 no
C4 C6 H62 107.0 no
N7 C6 H62 110.8 no
H61 C6 H62 108.5 no
C6 N7 C8 112.17(13) yes
C6 N7 C9 111.51(13) yes
C8 N7 C9 109.16(15) yes
C6 N7 C10 106.48(13) yes
C8 N7 C10 108.26(14) yes
C9 N7 C10 109.15(16) yes
N7 C8 H82 108.0 no
N7 C8 H81 107.2 no
H82 C8 H81 109.8 no
N7 C8 H83 110.7 no
H82 C8 H83 110.0 no
H81 C8 H83 111.1 no
N7 C9 H93 108.9 no
N7 C9 H91 108.6 no
H93 C9 H91 108.7 no
N7 C9 H92 111.9 no
H93 C9 H92 109.8 no
H91 C9 H92 108.9 no
N7 C10 H101 109.4 no
N7 C10 H103 110.9 no
H101 C10 H103 107.5 no
N7 C10 H102 109.7 no
H101 C10 H102 110.8 no
H103 C10 H102 108.5 no
N11 C12 C13 178.7(2) yes
C12 C13 C14 110.59(16) yes
C12 C13 H131 112.5 no
C14 C13 H131 108.4 no
C12 C13 H132 104.0 no
C14 C13 H132 110.7 no
H131 C13 H132 110.7 no
C13 C14 O15 110.48(14) yes
C13 C14 C16 106.72(14) yes
O15 C14 C16 113.89(14) yes
C13 C14 H141 108.1 no
O15 C14 H141 107.9 no
C16 C14 H141 109.6 no
C14 O15 H151 103.1 no
C14 C16 N17 115.94(14) yes
C14 C16 H161 108.2 no
N17 C16 H161 108.2 no
C14 C16 H162 107.2 no
N17 C16 H162 108.3 no
H161 C16 H162 108.8 no
C16 N17 C18 111.75(13) yes
C16 N17 C19 106.56(13) yes
C18 N17 C19 108.66(16) yes
C16 N17 C20 112.57(14) yes
C18 N17 C20 108.82(14) yes
C19 N17 C20 108.34(15) yes
N17 C18 H181 109.3 no
N17 C18 H182 109.7 no
H181 C18 H182 105.8 no
N17 C18 H183 111.4 no
H181 C18 H183 112.6 no
H182 C18 H183 107.9 no
N17 C19 H193 107.4 no
N17 C19 H192 110.6 no
H193 C19 H192 111.7 no
N17 C19 H191 109.0 no
H193 C19 H191 110.4 no
H192 C19 H191 107.7 no
N17 C20 H202 110.4 no
N17 C20 H201 110.1 no
H202 C20 H201 108.3 no
N17 C20 H203 112.1 no
H202 C20 H203 109.7 no
H201 C20 H203 106.1 no
F1 B22 F5 98.5(4) yes
F1 B22 F6 119.5(7) yes
F5 B22 F6 107.8(11) yes
F1 B22 F7 106.6(7) yes
F5 B22 F7 101.5(10) yes
F6 B22 F7 119.4(11) yes
F3 B22 F4 106.7(2) yes
F3 B22 F1 108.21(17) yes
F4 B22 F1 110.41(18) yes
F3 B22 F2 108.5(2) yes
F4 B22 F2 110.5(2) yes
F1 B22 F2 112.34(19) yes

loop_
_geom_bond_atom_site_label_1
_geom_bond_atom_site_label_2
_geom_bond_distance
_geom_bond_publ_flag
F1 B22 1.377(2) yes
F2 B22 1.359(3) yes
F3 B22 1.403(3) yes
F4 B22 1.380(3) yes
N1 C2 1.142(3) yes
C2 C3 1.457(3) yes
C3 C4 1.540(2) yes
C3 H32 0.974 no
C3 H31 0.931 no
C4 O5 1.421(2) yes
C4 C6 1.520(2) yes
C4 H41 0.949 no
O5 H51 0.857 no
C6 N7 1.515(2) yes
C6 H61 0.991 no
C6 H62 0.984 no
N7 C8 1.491(2) yes
N7 C9 1.501(2) yes
N7 C10 1.500(2) yes
C8 H82 0.984 no
C8 H81 0.976 no
C8 H83 0.980 no
C9 H93 0.986 no
C9 H91 0.920 no
C9 H92 0.984 no
C10 H101 0.995 no
C10 H103 0.977 no
C10 H102 0.961 no
N11 C12 1.137(3) yes
C12 C13 1.464(3) yes
C13 C14 1.539(2) yes
C13 H131 0.983 no
C13 H132 0.992 no
C14 O15 1.413(2) yes
C14 C16 1.521(2) yes
C14 H141 0.991 no
O15 H151 0.851 no
C16 N17 1.517(2) yes
C16 H161 1.018 no
C16 H162 0.997 no
N17 C18 1.496(2) yes
N17 C19 1.494(2) yes
N17 C20 1.494(2) yes
C18 H181 0.951 no
C18 H182 0.973 no
C18 H183 0.939 no
C19 H193 0.974 no
C19 H192 0.970 no
C19 H191 0.966 no
C20 H202 0.977 no
C20 H201 0.972 no
C20 H203 0.972 no
B22 F5 1.488(10) yes
B22 F6 1.201(13) yes
B22 F7 1.282(11) yes

loop_
_geom_hbond_atom_site_label_D
_geom_hbond_atom_site_label_H
_geom_hbond_atom_site_label_A
_geom_hbond_site_symmetry_A
_geom_hbond_angle_DHA
_geom_hbond_distance_DH
_geom_hbond_distance_HA
_geom_hbond_distance_DA
_geom_hbond_publ_flag
C6 H61 O15 1_455 136 0.99 2.51 3.298(3) yes
